data_7057538
loop_
_publ_author_name
'Mi, Wenhua'
'Qu, Zhiyu'
'Sun, Jingbo'
'Zhang, Fushuang'
'Zhai, Lu'
'Zhao, Jinyu'
'Ye, Kaiqi'

_publ_section_title
;
 Pyrimidine-containing \b-iminoenolate difluoroboron complexes acting as
 non-traditional \p-gelators and mechanofluorochromic dyes
;
_journal_issue 15
_journal_name_full 'New Journal of Chemistry'
_journal_page_first 12882
_journal_paper_doi 10.1039/C8NJ01508B
_journal_volume 42
_journal_year 2018
_chemical_formula_moiety 'C32 H31 B Cl F2 N3 O'
_chemical_formula_sum 'C32 H31 B Cl F2 N3 O'
_chemical_formula_weight 557.86
_space_group_crystal_system monoclinic
_space_group_IT_number 14
_space_group_name_Hall '-P 2ybc'
_space_group_name_H-M_alt 'P 1 21/c 1'
_symmetry_space_group_name_Hall '-P 2ybc'
_symmetry_space_group_name_H-M 'P 1 21/c 1'
_atom_sites_solution_hydrogens geom
_atom_sites_solution_primary iterative
_audit_creation_date 2018-06-02
_audit_creation_method
;
Olex2 1.2
(compiled 2018.05.18 svn.r3508 for OlexSys, GUI svn.r5497)
;
_audit_update_record
;
2018-06-02 deposited with the CCDC.
2018-06-21 downloaded from the CCDC.
;
_cell_angle_alpha 90
_cell_angle_beta 103.983(3)
_cell_angle_gamma 90
_cell_formula_units_Z 4
_cell_length_a 24.409(2)
_cell_length_b 9.5355(8)
_cell_length_c 13.1083(10)
_cell_measurement_reflns_used 9806
_cell_measurement_temperature 159.56
_cell_measurement_theta_max 27.579
_cell_measurement_theta_min 2.958
_cell_volume 2960.6(4)
_computing_cell_refinement 'SAINT V8.38A (?, 2016)'
_computing_data_reduction 'SAINT V8.38A (?, 2016)'
_computing_molecular_graphics 'Olex2 (Dolomanov et al., 2009)'
_computing_publication_material 'Olex2 (Dolomanov et al., 2009)'
_computing_structure_refinement 'XL (Sheldrick, 2008)'
_computing_structure_solution 'olex2.solve (Bourhis et al., 2015)'
_diffrn_ambient_temperature 159.56
_diffrn_measured_fraction_theta_full 0.999
_diffrn_measured_fraction_theta_max 0.996
_diffrn_measurement_device_type 'Bruker APEX-II CCD'
_diffrn_measurement_method '\f and \w scans'
_diffrn_radiation_type MoK\a
_diffrn_radiation_wavelength 0.71073
_diffrn_reflns_av_R_equivalents 0.0531
_diffrn_reflns_av_unetI/netI 0.0216
_diffrn_reflns_Laue_measured_fraction_full 0.999
_diffrn_reflns_Laue_measured_fraction_max 0.996
_diffrn_reflns_limit_h_max 31
_diffrn_reflns_limit_h_min -31
_diffrn_reflns_limit_k_max 12
_diffrn_reflns_limit_k_min -12
_diffrn_reflns_limit_l_max 17
_diffrn_reflns_limit_l_min -17
_diffrn_reflns_number 92477
_diffrn_reflns_point_group_measured_fraction_full 0.999
_diffrn_reflns_point_group_measured_fraction_max 0.996
_diffrn_reflns_theta_full 25.242
_diffrn_reflns_theta_max 27.513
_diffrn_reflns_theta_min 2.742
_diffrn_standards_number 0
_exptl_absorpt_coefficient_mu 0.171
_exptl_absorpt_correction_type none
_exptl_crystal_colour yellow
_exptl_crystal_colour_primary yellow
_exptl_crystal_density_diffrn 1.252
_exptl_crystal_description block
_exptl_crystal_F_000 1168
_exptl_crystal_size_max 0.13
_exptl_crystal_size_mid 0.12
_exptl_crystal_size_min 0.11
_refine_diff_density_max 0.333
_refine_diff_density_min -0.274
_refine_diff_density_rms 0.045
_refine_ls_extinction_method none
_refine_ls_goodness_of_fit_ref 1.020
_refine_ls_hydrogen_treatment constr
_refine_ls_matrix_type full
_refine_ls_number_parameters 367
_refine_ls_number_reflns 6784
_refine_ls_number_restraints 0
_refine_ls_restrained_S_all 1.020
_refine_ls_R_factor_all 0.0464
_refine_ls_R_factor_gt 0.0344
_refine_ls_shift/su_max 0.001
_refine_ls_shift/su_mean 0.000
_refine_ls_structure_factor_coef Fsqd
_refine_ls_weighting_details 'w=1/[\s^2^(Fo^2^)+(0.0413P)^2^+1.4157P] where P=(Fo^2^+2Fc^2^)/3'
_refine_ls_weighting_scheme calc
_refine_ls_wR_factor_gt 0.0833
_refine_ls_wR_factor_ref 0.0908
_reflns_Friedel_coverage 0.000
_reflns_number_gt 5592
_reflns_number_total 6784
_reflns_threshold_expression 'I > 2\s(I)'
_cod_data_source_file c8nj01508b2.cif
_cod_data_source_block 1
_cod_depositor_comments 'Adding full bibliography for 7057538.cif.'
_cod_database_code 7057538
_shelx_shelxl_version_number 2014/7
_shelx_space_group_comment
;
The symmetry employed for this shelxl refinement is uniquely defined
by the following loop, which should always be used as a source of
symmetry information in preference to the above space-group names.
They are only intended as comments.
;
_shelx_estimated_absorpt_t_max 0.981
_shelx_estimated_absorpt_t_min 0.978
_olex2_refinement_description
;
1. Fixed Uiso
 At 1.2 times of:
  All C(H) groups
 At 1.5 times of:
  All C(H,H,H) groups
2.a Aromatic/amide H refined with riding coordinates:
 C1(H1), C3(H3), C5(H5), C8(H8), C9(H9), C11(H11), C12(H12), C14(H14),
 C15(H15), C17(H17), C20(H20), C22(H22), C23(H23)
2.b Idealised Me refined as rotating group:
 C26(H26A,H26B,H26C), C27(H27A,H27B,H27C), C28(H28A,H28B,H28C), C30(H30A,H30B,
 H30C), C31(H31A,H31B,H31C), C32(H32A,H32B,H32C)
;
_olex2_submission_special_instructions 'No special instructions were received'

loop_
_space_group_symop_operation_xyz
'x, y, z'
'-x, y+1/2, -z+1/2'
'-x, -y, -z'
'x, -y-1/2, z-1/2'

loop_
_atom_site_label
_atom_site_type_symbol
_atom_site_fract_x
_atom_site_fract_y
_atom_site_fract_z
_atom_site_U_iso_or_equiv
_atom_site_adp_type
_atom_site_occupancy
_atom_site_site_symmetry_order
_atom_site_calc_flag
_atom_site_refinement_flags_posn
B1 B 0.43320(6) 0.43822(15) 0.10767(11) 0.0162(3) Uani 1 1 d .
F1 F 0.39477(3) 0.37430(8) 0.02734(6) 0.02185(17) Uani 1 1 d .
F2 F 0.42068(3) 0.41412(8) 0.20405(6) 0.02240(18) Uani 1 1 d .
O1 O 0.49026(4) 0.39050(9) 0.10988(7) 0.01746(19) Uani 1 1 d .
N1 N 0.43038(4) 0.60365(11) 0.08842(8) 0.0144(2) Uani 1 1 d .
N2 N 0.37326(4) 0.80549(11) 0.03974(8) 0.0167(2) Uani 1 1 d .
N3 N 0.74174(4) 0.17028(11) 0.27589(8) 0.0161(2) Uani 1 1 d .
Cl1 Cl 0.41252(2) 1.06152(3) 0.05126(3) 0.02288(9) Uani 1 1 d .
C1 C 0.38048(5) 0.66920(14) 0.05082(9) 0.0161(2) Uani 1 1 d .
H1 H 0.3478 0.6119 0.0307 0.019 Uiso 1 1 calc R
C2 C 0.42090(6) 0.88217(13) 0.06800(9) 0.0169(3) Uani 1 1 d .
C3 C 0.47364(5) 0.82832(14) 0.10760(10) 0.0174(3) Uani 1 1 d .
H3 H 0.5058 0.8875 0.1266 0.021 Uiso 1 1 calc R
C4 C 0.47843(5) 0.68186(13) 0.11917(9) 0.0156(2) Uani 1 1 d .
C5 C 0.53062(5) 0.61261(14) 0.15911(10) 0.0171(3) Uani 1 1 d .
H5 H 0.5629 0.6658 0.1925 0.021 Uiso 1 1 calc R
C6 C 0.53520(5) 0.47101(13) 0.15027(9) 0.0153(2) Uani 1 1 d .
C7 C 0.58915(5) 0.39429(13) 0.18065(9) 0.0153(2) Uani 1 1 d .
C8 C 0.64093(5) 0.46524(14) 0.20757(10) 0.0179(3) Uani 1 1 d .
H8 H 0.6416 0.5647 0.2044 0.021 Uiso 1 1 calc R
C9 C 0.69115(5) 0.39176(14) 0.23876(10) 0.0177(3) Uani 1 1 d .
H9 H 0.7260 0.4408 0.2568 0.021 Uiso 1 1 calc R
C10 C 0.69049(5) 0.24519(13) 0.24360(9) 0.0153(2) Uani 1 1 d .
C11 C 0.63917(5) 0.17339(13) 0.21613(9) 0.0151(2) Uani 1 1 d .
H11 H 0.6386 0.0739 0.2192 0.018 Uiso 1 1 calc R
C12 C 0.58913(5) 0.24727(13) 0.18448(9) 0.0153(2) Uani 1 1 d .
H12 H 0.5544 0.1978 0.1651 0.018 Uiso 1 1 calc R
C13 C 0.75856(5) 0.05848(13) 0.22126(9) 0.0150(2) Uani 1 1 d .
C14 C 0.72891(5) -0.01006(14) 0.13067(10) 0.0184(3) Uani 1 1 d .
H14 H 0.6916 0.0169 0.0963 0.022 Uiso 1 1 calc R
C15 C 0.75584(6) -0.11859(14) 0.09279(10) 0.0194(3) Uani 1 1 d .
H15 H 0.7359 -0.1670 0.0317 0.023 Uiso 1 1 calc R
C16 C 0.81160(5) -0.16094(13) 0.14067(10) 0.0163(2) Uani 1 1 d .
C17 C 0.84074(5) -0.08846(13) 0.22940(9) 0.0146(2) Uani 1 1 d .
H17 H 0.8785 -0.1139 0.2624 0.017 Uiso 1 1 calc R
C18 C 0.81460(5) 0.02210(13) 0.27030(9) 0.0136(2) Uani 1 1 d .
C19 C 0.83300(5) 0.11706(13) 0.35836(9) 0.0136(2) Uani 1 1 d .
C20 C 0.88384(5) 0.13271(13) 0.43507(9) 0.0142(2) Uani 1 1 d .
H20 H 0.9153 0.0749 0.4332 0.017 Uiso 1 1 calc R
C21 C 0.88827(5) 0.23279(13) 0.51386(10) 0.0160(2) Uani 1 1 d .
C22 C 0.84019(5) 0.31476(14) 0.51555(10) 0.0185(3) Uani 1 1 d .
H22 H 0.8426 0.3806 0.5709 0.022 Uiso 1 1 calc R
C23 C 0.78977(5) 0.30317(14) 0.44004(10) 0.0184(3) Uani 1 1 d .
H23 H 0.7581 0.3598 0.4427 0.022 Uiso 1 1 calc R
C24 C 0.78716(5) 0.20529(13) 0.35993(9) 0.0152(2) Uani 1 1 d .
C25 C 0.83719(6) -0.28345(14) 0.09233(10) 0.0195(3) Uani 1 1 d .
C26 C 0.83751(7) -0.24777(16) -0.02214(11) 0.0283(3) Uani 1 1 d .
H26A H 0.7986 -0.2361 -0.0636 0.042 Uiso 1 1 calc GR
H26B H 0.8556 -0.3240 -0.0519 0.042 Uiso 1 1 calc GR
H26C H 0.8585 -0.1605 -0.0237 0.042 Uiso 1 1 calc GR
C27 C 0.80177(7) -0.41658(15) 0.09477(13) 0.0296(3) Uani 1 1 d .
H27A H 0.8025 -0.4404 0.1678 0.044 Uiso 1 1 calc GR
H27B H 0.8176 -0.4944 0.0623 0.044 Uiso 1 1 calc GR
H27C H 0.7627 -0.3996 0.0558 0.044 Uiso 1 1 calc GR
C28 C 0.89806(6) -0.31430(15) 0.15186(12) 0.0258(3) Uani 1 1 d .
H28A H 0.9213 -0.2307 0.1514 0.039 Uiso 1 1 calc GR
H28B H 0.9129 -0.3921 0.1177 0.039 Uiso 1 1 calc GR
H28C H 0.8989 -0.3399 0.2246 0.039 Uiso 1 1 calc GR
C29 C 0.94296(5) 0.25828(14) 0.59881(10) 0.0198(3) Uani 1 1 d .
C30 C 0.93345(6) 0.22287(17) 0.70762(11) 0.0279(3) Uani 1 1 d .
H30A H 0.9241 0.1232 0.7102 0.042 Uiso 1 1 calc GR
H30B H 0.9023 0.2796 0.7203 0.042 Uiso 1 1 calc GR
H30C H 0.9679 0.2432 0.7618 0.042 Uiso 1 1 calc GR
C31 C 0.99215(6) 0.16982(18) 0.58074(12) 0.0300(3) Uani 1 1 d .
H31A H 0.9829 0.0701 0.5834 0.045 Uiso 1 1 calc GR
H31B H 1.0263 0.1907 0.6356 0.045 Uiso 1 1 calc GR
H31C H 0.9987 0.1921 0.5117 0.045 Uiso 1 1 calc GR
C32 C 0.95910(7) 0.41391(17) 0.59742(14) 0.0344(4) Uani 1 1 d .
H32A H 0.9949 0.4302 0.6490 0.052 Uiso 1 1 calc GR
H32B H 0.9295 0.4716 0.6152 0.052 Uiso 1 1 calc GR
H32C H 0.9632 0.4392 0.5272 0.052 Uiso 1 1 calc GR

loop_
_atom_site_aniso_label
_atom_site_aniso_U_11
_atom_site_aniso_U_22
_atom_site_aniso_U_33
_atom_site_aniso_U_23
_atom_site_aniso_U_13
_atom_site_aniso_U_12
B1 0.0143(6) 0.0141(6) 0.0191(7) 0.0016(5) 0.0017(5) 0.0023(5)
F1 0.0178(4) 0.0167(4) 0.0274(4) -0.0020(3) -0.0018(3) 0.0008(3)
F2 0.0240(4) 0.0212(4) 0.0237(4) 0.0072(3) 0.0091(3) 0.0066(3)
O1 0.0142(4) 0.0145(4) 0.0223(5) -0.0023(3) 0.0016(3) 0.0026(3)
N1 0.0154(5) 0.0148(5) 0.0125(5) 0.0007(4) 0.0025(4) 0.0030(4)
N2 0.0181(5) 0.0171(5) 0.0139(5) 0.0014(4) 0.0019(4) 0.0043(4)
N3 0.0141(5) 0.0173(5) 0.0155(5) -0.0019(4) 0.0009(4) 0.0046(4)
Cl1 0.02576(17) 0.01348(15) 0.02564(17) 0.00126(12) -0.00112(12) 0.00389(12)
C1 0.0160(6) 0.0183(6) 0.0138(6) 0.0007(5) 0.0030(4) 0.0033(5)
C2 0.0225(6) 0.0153(6) 0.0121(6) 0.0003(4) 0.0025(5) 0.0047(5)
C3 0.0183(6) 0.0165(6) 0.0165(6) -0.0004(5) 0.0028(5) 0.0010(5)
C4 0.0173(6) 0.0172(6) 0.0119(5) -0.0016(5) 0.0028(4) 0.0013(5)
C5 0.0147(6) 0.0179(6) 0.0172(6) -0.0009(5) 0.0010(5) 0.0017(5)
C6 0.0148(6) 0.0183(6) 0.0125(6) 0.0005(5) 0.0030(4) 0.0019(5)
C7 0.0154(6) 0.0174(6) 0.0130(6) 0.0011(5) 0.0034(4) 0.0036(5)
C8 0.0184(6) 0.0149(6) 0.0201(6) 0.0016(5) 0.0041(5) 0.0021(5)
C9 0.0141(6) 0.0184(6) 0.0203(6) 0.0014(5) 0.0038(5) 0.0002(5)
C10 0.0153(6) 0.0185(6) 0.0125(5) 0.0008(5) 0.0039(4) 0.0049(5)
C11 0.0176(6) 0.0143(6) 0.0136(6) 0.0009(4) 0.0043(4) 0.0023(5)
C12 0.0147(6) 0.0179(6) 0.0137(6) 0.0000(5) 0.0041(4) 0.0004(5)
C13 0.0164(6) 0.0141(6) 0.0149(6) 0.0010(5) 0.0044(5) 0.0026(5)
C14 0.0159(6) 0.0216(6) 0.0160(6) -0.0008(5) 0.0002(5) 0.0030(5)
C15 0.0202(6) 0.0210(6) 0.0156(6) -0.0037(5) 0.0013(5) 0.0002(5)
C16 0.0194(6) 0.0148(6) 0.0153(6) -0.0002(5) 0.0053(5) 0.0016(5)
C17 0.0152(6) 0.0147(6) 0.0139(6) 0.0012(4) 0.0037(4) 0.0025(5)
C18 0.0147(6) 0.0147(6) 0.0114(5) 0.0020(4) 0.0033(4) 0.0004(5)
C19 0.0154(6) 0.0132(6) 0.0132(6) 0.0010(4) 0.0056(4) 0.0006(5)
C20 0.0137(6) 0.0144(6) 0.0153(6) 0.0005(4) 0.0051(4) 0.0020(4)
C21 0.0151(6) 0.0165(6) 0.0164(6) -0.0004(5) 0.0035(5) -0.0006(5)
C22 0.0205(6) 0.0171(6) 0.0177(6) -0.0051(5) 0.0044(5) 0.0017(5)
C23 0.0170(6) 0.0187(6) 0.0197(6) -0.0029(5) 0.0048(5) 0.0044(5)
C24 0.0145(6) 0.0161(6) 0.0146(6) 0.0017(5) 0.0031(4) 0.0015(5)
C25 0.0213(6) 0.0165(6) 0.0205(6) -0.0045(5) 0.0042(5) 0.0019(5)
C26 0.0362(8) 0.0282(8) 0.0218(7) -0.0061(6) 0.0095(6) 0.0049(6)
C27 0.0309(8) 0.0186(7) 0.0415(9) -0.0072(6) 0.0128(7) -0.0013(6)
C28 0.0242(7) 0.0218(7) 0.0306(7) -0.0076(6) 0.0050(6) 0.0073(6)
C29 0.0153(6) 0.0218(7) 0.0206(6) -0.0070(5) 0.0008(5) 0.0000(5)
C30 0.0245(7) 0.0362(8) 0.0202(7) -0.0054(6) 0.0000(5) 0.0046(6)
C31 0.0160(7) 0.0403(9) 0.0303(8) -0.0157(7) -0.0010(6) 0.0032(6)
C32 0.0264(8) 0.0264(8) 0.0462(10) -0.0053(7) 0.0002(7) -0.0085(6)

loop_
_atom_type_symbol
_atom_type_description
_atom_type_scat_dispersion_real
_atom_type_scat_dispersion_imag
_atom_type_scat_source
C C 0.0033 0.0016 'International Tables Vol C Tables 4.2.6.8 and 6.1.1.4'
H H 0.0000 0.0000 'International Tables Vol C Tables 4.2.6.8 and 6.1.1.4'
N N 0.0061 0.0033 'International Tables Vol C Tables 4.2.6.8 and 6.1.1.4'
O O 0.0106 0.0060 'International Tables Vol C Tables 4.2.6.8 and 6.1.1.4'
B B 0.0013 0.0007 'International Tables Vol C Tables 4.2.6.8 and 6.1.1.4'
F F 0.0171 0.0103 'International Tables Vol C Tables 4.2.6.8 and 6.1.1.4'
Cl Cl 0.1484 0.1585 'International Tables Vol C Tables 4.2.6.8 and 6.1.1.4'

loop_
_geom_angle_atom_site_label_1
_geom_angle_atom_site_label_2
_geom_angle_atom_site_label_3
_geom_angle
F1 B1 F2 111.38(11)
F1 B1 O1 110.43(11)
F1 B1 N1 108.80(10)
F2 B1 O1 110.44(10)
F2 B1 N1 107.27(10)
O1 B1 N1 108.41(10)
C6 O1 B1 121.07(10)
C1 N1 B1 121.00(11)
C1 N1 C4 119.27(11)
C4 N1 B1 119.46(10)
C1 N2 C2 114.97(11)
C13 N3 C10 125.40(10)
C13 N3 C24 108.02(10)
C24 N3 C10 126.14(10)
N1 C1 H1 117.2
N2 C1 N1 125.61(12)
N2 C1 H1 117.2
N2 C2 Cl1 115.71(9)
N2 C2 C3 124.87(12)
C3 C2 Cl1 119.42(10)
C2 C3 H3 121.3
C2 C3 C4 117.39(12)
C4 C3 H3 121.3
N1 C4 C3 117.87(11)
N1 C4 C5 119.04(12)
C3 C4 C5 123.08(12)
C4 C5 H5 119.5
C6 C5 C4 120.99(12)
C6 C5 H5 119.5
O1 C6 C5 121.73(11)
O1 C6 C7 114.53(11)
C5 C6 C7 123.71(12)
C8 C7 C6 121.38(11)
C8 C7 C12 118.78(11)
C12 C7 C6 119.83(11)
C7 C8 H8 119.7
C9 C8 C7 120.67(12)
C9 C8 H8 119.7
C8 C9 H9 120.0
C8 C9 C10 119.97(12)
C10 C9 H9 120.0
C9 C10 N3 119.95(11)
C11 C10 N3 120.21(11)
C11 C10 C9 119.83(11)
C10 C11 H11 120.0
C12 C11 C10 119.97(12)
C12 C11 H11 120.0
C7 C12 H12 119.6
C11 C12 C7 120.76(12)
C11 C12 H12 119.6
N3 C13 C18 109.08(10)
C14 C13 N3 129.52(11)
C14 C13 C18 121.36(11)
C13 C14 H14 121.2
C15 C14 C13 117.59(11)
C15 C14 H14 121.2
C14 C15 H15 118.5
C14 C15 C16 123.05(12)
C16 C15 H15 118.5
C15 C16 C25 118.65(11)
C17 C16 C15 118.18(11)
C17 C16 C25 123.17(11)
C16 C17 H17 119.9
C16 C17 C18 120.29(11)
C18 C17 H17 119.9
C13 C18 C19 106.83(11)
C17 C18 C13 119.47(11)
C17 C18 C19 133.70(11)
C20 C19 C18 133.36(11)
C20 C19 C24 119.71(11)
C24 C19 C18 106.93(10)
C19 C20 H20 120.0
C21 C20 C19 120.09(11)
C21 C20 H20 120.0
C20 C21 C22 118.34(11)
C20 C21 C29 122.99(11)
C22 C21 C29 118.67(11)
C21 C22 H22 118.6
C23 C22 C21 122.82(12)
C23 C22 H22 118.6
C22 C23 H23 121.2
C22 C23 C24 117.55(12)
C24 C23 H23 121.2
N3 C24 C19 109.13(11)
C23 C24 N3 129.40(11)
C23 C24 C19 121.36(11)
C16 C25 C26 109.45(11)
C16 C25 C27 109.43(11)
C26 C25 C27 109.70(12)
C28 C25 C16 112.23(11)
C28 C25 C26 107.84(12)
C28 C25 C27 108.16(12)
C25 C26 H26A 109.5
C25 C26 H26B 109.5
C25 C26 H26C 109.5
H26A C26 H26B 109.5
H26A C26 H26C 109.5
H26B C26 H26C 109.5
C25 C27 H27A 109.5
C25 C27 H27B 109.5
C25 C27 H27C 109.5
H27A C27 H27B 109.5
H27A C27 H27C 109.5
H27B C27 H27C 109.5
C25 C28 H28A 109.5
C25 C28 H28B 109.5
C25 C28 H28C 109.5
H28A C28 H28B 109.5
H28A C28 H28C 109.5
H28B C28 H28C 109.5
C30 C29 C21 109.77(11)
C31 C29 C21 112.14(11)
C31 C29 C30 108.80(12)
C31 C29 C32 108.49(12)
C32 C29 C21 108.93(11)
C32 C29 C30 108.65(12)
C29 C30 H30A 109.5
C29 C30 H30B 109.5
C29 C30 H30C 109.5
H30A C30 H30B 109.5
H30A C30 H30C 109.5
H30B C30 H30C 109.5
C29 C31 H31A 109.5
C29 C31 H31B 109.5
C29 C31 H31C 109.5
H31A C31 H31B 109.5
H31A C31 H31C 109.5
H31B C31 H31C 109.5
C29 C32 H32A 109.5
C29 C32 H32B 109.5
C29 C32 H32C 109.5
H32A C32 H32B 109.5
H32A C32 H32C 109.5
H32B C32 H32C 109.5

loop_
_geom_bond_atom_site_label_1
_geom_bond_atom_site_label_2
_geom_bond_distance
B1 F1 1.3722(16)
B1 F2 1.3888(16)
B1 O1 1.4588(16)
B1 N1 1.5964(17)
O1 C6 1.3387(15)
N1 C1 1.3518(16)
N1 C4 1.3658(16)
N2 C1 1.3149(17)
N2 C2 1.3476(17)
N3 C10 1.4136(15)
N3 C13 1.3999(16)
N3 C24 1.4015(16)
Cl1 C2 1.7300(13)
C1 H1 0.9500
C2 C3 1.3667(18)
C3 H3 0.9500
C3 C4 1.4066(18)
C4 C5 1.4181(17)
C5 H5 0.9500
C5 C6 1.3621(18)
C6 C7 1.4746(17)
C7 C8 1.4015(18)
C7 C12 1.4028(18)
C8 H8 0.9500
C8 C9 1.3851(18)
C9 H9 0.9500
C9 C10 1.3993(18)
C10 C11 1.3963(18)
C11 H11 0.9500
C11 C12 1.3841(17)
C12 H12 0.9500
C13 C14 1.3948(17)
C13 C18 1.4071(17)
C14 H14 0.9500
C14 C15 1.3810(18)
C15 H15 0.9500
C15 C16 1.4130(18)
C16 C17 1.3916(17)
C16 C25 1.5323(17)
C17 H17 0.9500
C17 C18 1.4040(17)
C18 C19 1.4504(17)
C19 C20 1.4037(17)
C19 C24 1.4039(17)
C20 H20 0.9500
C20 C21 1.3911(17)
C21 C22 1.4148(18)
C21 C29 1.5371(17)
C22 H22 0.9500
C22 C23 1.3848(18)
C23 H23 0.9500
C23 C24 1.3948(17)
C25 C26 1.5405(19)
C25 C27 1.541(2)
C25 C28 1.5305(19)
C26 H26A 0.9800
C26 H26B 0.9800
C26 H26C 0.9800
C27 H27A 0.9800
C27 H27B 0.9800
C27 H27C 0.9800
C28 H28A 0.9800
C28 H28B 0.9800
C28 H28C 0.9800
C29 C30 1.537(2)
C29 C31 1.5320(19)
C29 C32 1.537(2)
C30 H30A 0.9800
C30 H30B 0.9800
C30 H30C 0.9800
C31 H31A 0.9800
C31 H31B 0.9800
C31 H31C 0.9800
C32 H32A 0.9800
C32 H32B 0.9800
C32 H32C 0.9800

loop_
_geom_torsion_atom_site_label_1
_geom_torsion_atom_site_label_2
_geom_torsion_atom_site_label_3
_geom_torsion_atom_site_label_4
_geom_torsion
B1 O1 C6 C5 -21.79(18)
B1 O1 C6 C7 159.92(11)
B1 N1 C1 N2 174.60(12)
B1 N1 C4 C3 -175.69(11)
B1 N1 C4 C5 5.48(17)
F1 B1 O1 C6 153.92(11)
F1 B1 N1 C1 39.16(16)
F1 B1 N1 C4 -146.78(11)
F2 B1 O1 C6 -82.44(14)
F2 B1 N1 C1 -81.45(13)
F2 B1 N1 C4 92.61(13)
O1 B1 N1 C1 159.29(10)
O1 B1 N1 C4 -26.65(15)
O1 C6 C7 C8 169.27(11)
O1 C6 C7 C12 -11.69(17)
N1 B1 O1 C6 34.81(15)
N1 C4 C5 C6 11.58(18)
N2 C2 C3 C4 0.31(19)
N3 C10 C11 C12 -179.94(11)
N3 C13 C14 C15 180.00(13)
N3 C13 C18 C17 179.76(11)
N3 C13 C18 C19 -0.56(14)
Cl1 C2 C3 C4 -179.59(9)
C1 N1 C4 C3 -1.53(17)
C1 N1 C4 C5 179.64(11)
C1 N2 C2 Cl1 178.62(9)
C1 N2 C2 C3 -1.29(18)
C2 N2 C1 N1 0.87(18)
C2 C3 C4 N1 1.13(18)
C2 C3 C4 C5 179.91(12)
C3 C4 C5 C6 -167.18(12)
C4 N1 C1 N2 0.53(19)
C4 C5 C6 O1 -4.31(19)
C4 C5 C6 C7 173.82(11)
C5 C6 C7 C8 -8.98(19)
C5 C6 C7 C12 170.06(12)
C6 C7 C8 C9 178.19(11)
C6 C7 C12 C11 -177.85(11)
C7 C8 C9 C10 0.01(19)
C8 C7 C12 C11 1.21(18)
C8 C9 C10 N3 -179.72(11)
C8 C9 C10 C11 0.51(19)
C9 C10 C11 C12 -0.16(18)
C10 N3 C13 C14 -5.1(2)
C10 N3 C13 C18 172.80(11)
C10 N3 C24 C19 -172.15(11)
C10 N3 C24 C23 11.8(2)
C10 C11 C12 C7 -0.71(18)
C12 C7 C8 C9 -0.86(19)
C13 N3 C10 C9 -128.55(13)
C13 N3 C10 C11 51.22(17)
C13 N3 C24 C19 0.57(14)
C13 N3 C24 C23 -175.51(13)
C13 C14 C15 C16 -0.8(2)
C13 C18 C19 C20 -179.73(13)
C13 C18 C19 C24 0.90(13)
C14 C13 C18 C17 -2.10(18)
C14 C13 C18 C19 177.57(11)
C14 C15 C16 C17 -0.8(2)
C14 C15 C16 C25 179.59(12)
C15 C16 C17 C18 0.96(18)
C15 C16 C25 C26 59.14(16)
C15 C16 C25 C27 -61.10(16)
C15 C16 C25 C28 178.83(12)
C16 C17 C18 C13 0.41(18)
C16 C17 C18 C19 -179.16(13)
C17 C16 C25 C26 -120.49(14)
C17 C16 C25 C27 119.27(14)
C17 C16 C25 C28 -0.80(18)
C17 C18 C19 C20 -0.1(2)
C17 C18 C19 C24 -179.49(13)
C18 C13 C14 C15 2.28(19)
C18 C19 C20 C21 -177.65(13)
C18 C19 C24 N3 -0.91(14)
C18 C19 C24 C23 175.54(12)
C19 C20 C21 C22 1.44(18)
C19 C20 C21 C29 -178.48(12)
C20 C19 C24 N3 179.62(11)
C20 C19 C24 C23 -3.93(19)
C20 C21 C22 C23 -2.5(2)
C20 C21 C29 C30 -116.49(14)
C20 C21 C29 C31 4.57(19)
C20 C21 C29 C32 124.66(14)
C21 C22 C23 C24 0.3(2)
C22 C21 C29 C30 63.59(16)
C22 C21 C29 C31 -175.36(13)
C22 C21 C29 C32 -55.26(16)
C22 C23 C24 N3 178.55(13)
C22 C23 C24 C19 2.89(19)
C24 N3 C10 C9 42.94(18)
C24 N3 C10 C11 -137.29(13)
C24 N3 C13 C14 -177.93(13)
C24 N3 C13 C18 0.01(14)
C24 C19 C20 C21 1.66(18)
C25 C16 C17 C18 -179.41(11)
C29 C21 C22 C23 177.42(12)
